data_7039926
loop_
_publ_author_name
'Paul, Anup'
'Ribeiro, Ana P. C.'
'Karmakar, Anirban'
'Guedes da Silva, M F\'atima C'
'Pombeiro, Armando J. L.'

_publ_section_title
;
 A Cu(ii) MOF with a flexible bifunctionalised terpyridine as an efficient
 catalyst for the single-pot hydrocarboxylation of cyclohexane to
 carboxylic acid in water/ionic liquid medium.
;
_journal_issue 32
_journal_name_full 'Dalton transactions (Cambridge, England : 2003)'
_journal_page_first 12779
_journal_page_last 12789
_journal_paper_doi 10.1039/c6dt01852a
_journal_volume 45
_journal_year 2016
_chemical_formula_moiety 'C29 H20 Cu N4 O6, (C3 H7 N O)'
_chemical_formula_sum 'C32 H27 Cu N5 O7'
_chemical_formula_weight 657.12
_space_group_crystal_system monoclinic
_space_group_IT_number 15
_space_group_name_Hall '-C 2yc'
_space_group_name_H-M_alt 'C 1 2/c 1'
_symmetry_space_group_name_Hall '-C 2yc'
_symmetry_space_group_name_H-M 'C 1 2/c 1'
_atom_sites_solution_hydrogens geom
_audit_creation_method SHELXL-2014/6
_audit_update_record
;
2016-05-11 deposited with the CCDC.
2016-07-18 downloaded from the CCDC.
;
_cell_angle_alpha 90
_cell_angle_beta 123.341(5)
_cell_angle_gamma 90
_cell_formula_units_Z 8
_cell_length_a 36.819(6)
_cell_length_b 8.5131(15)
_cell_length_c 22.168(4)
_cell_measurement_reflns_used 5272
_cell_measurement_temperature 296(2)
_cell_measurement_theta_max 23.51
_cell_measurement_theta_min 2.48
_cell_volume 5804.8(18)
_computing_cell_refinement 'Bruker SAINT'
_computing_data_collection 'Bruker APEX2'
_computing_data_reduction 'Bruker SAINT'
_computing_molecular_graphics 'Mercury CSD 3.5.1, 2008'
_computing_publication_material 'WinGX publication routines (Farrugia, 1999)'
_computing_structure_refinement 'SHELXL-2014/6 (Sheldrick, 2014)'
_computing_structure_solution 'SIR97 (Giacovazzo et al, 1999)'
_diffrn_ambient_temperature 296(2)
_diffrn_measured_fraction_theta_full 0.999
_diffrn_measured_fraction_theta_max 0.994
_diffrn_measurement_device_type 'Bruker APEX-II PHOTON 100'
_diffrn_measurement_method '\f and \w scans'
_diffrn_radiation_type MoK\a
_diffrn_radiation_wavelength 0.71073
_diffrn_reflns_av_R_equivalents 0.1980
_diffrn_reflns_av_unetI/netI 0.0852
_diffrn_reflns_Laue_measured_fraction_full 0.999
_diffrn_reflns_Laue_measured_fraction_max 0.994
_diffrn_reflns_limit_h_max 46
_diffrn_reflns_limit_h_min -46
_diffrn_reflns_limit_k_max 10
_diffrn_reflns_limit_k_min -10
_diffrn_reflns_limit_l_max 27
_diffrn_reflns_limit_l_min -27
_diffrn_reflns_number 61720
_diffrn_reflns_point_group_measured_fraction_full 0.999
_diffrn_reflns_point_group_measured_fraction_max 0.994
_diffrn_reflns_theta_full 25.242
_diffrn_reflns_theta_max 26.507
_diffrn_reflns_theta_min 2.334
_diffrn_source 'fine-focus sealed tube'
_exptl_absorpt_coefficient_mu 0.812
_exptl_absorpt_correction_T_max 0.80
_exptl_absorpt_correction_T_min 0.72
_exptl_absorpt_correction_type multi-scan
_exptl_absorpt_process_details SADABS
_exptl_crystal_colour Green
_exptl_crystal_density_diffrn 1.504
_exptl_crystal_description Block
_exptl_crystal_F_000 2712
_exptl_crystal_size_max 0.310
_exptl_crystal_size_mid 0.280
_exptl_crystal_size_min 0.210
_platon_squeeze_details
;
 The Platon SQUEEZE procedure was applied to recover 308 electrons per
 unit cell in a void (total volume 996 A^3), that is, 38 electrons
 per formula unit. On the basis of microanalytical data, the void content
 may include 1 dmf molecule per unit cell, i.e., a total of 320 electrons
 not far from the values estimated by SQUEEZE.  
 PLATON Reference : Spek, A.L. (2003), J.Appl.Cryst. 36, 7-13.
;
_refine_diff_density_max 0.738
_refine_diff_density_min -0.572
_refine_diff_density_rms 0.085
_refine_ls_extinction_method none
_refine_ls_goodness_of_fit_ref 0.861
_refine_ls_hydrogen_treatment constr
_refine_ls_matrix_type full
_refine_ls_number_parameters 361
_refine_ls_number_reflns 5987
_refine_ls_number_restraints 36
_refine_ls_restrained_S_all 0.882
_refine_ls_R_factor_all 0.1516
_refine_ls_R_factor_gt 0.0828
_refine_ls_shift/su_max 0.000
_refine_ls_shift/su_mean 0.000
_refine_ls_structure_factor_coef Fsqd
_refine_ls_weighting_details 'w=1/[\s^2^(Fo^2^)+(0.1828P)^2^+32.9749P] where P=(Fo^2^+2Fc^2^)/3'
_refine_ls_weighting_scheme calc
_refine_ls_wR_factor_gt 0.2238
_refine_ls_wR_factor_ref 0.2825
_reflns_Friedel_coverage 0.000
_reflns_number_gt 3332
_reflns_number_total 5987
_reflns_threshold_expression 'I > 2\s(I)'
_cod_data_source_file c6dt01852a2.cif
_cod_data_source_block 1
_cod_depositor_comments 'Adding full bibliography for 7039926.cif.'
_cod_database_code 7039926
_shelx_space_group_comment
;
The symmetry employed for this shelxl refinement is uniquely defined
by the following loop, which should always be used as a source of
symmetry information in preference to the above space-group names.
They are only intended as comments.
;
_shelx_estimated_absorpt_t_min 0.787
_shelx_estimated_absorpt_t_max 0.848
_platon_squeeze_void_probe_radius 1.20
_shelxl_version_number 2014/6

loop_
_space_group_symop_operation_xyz
'x, y, z'
'-x, y, -z+1/2'
'x+1/2, y+1/2, z'
'-x+1/2, y+1/2, -z+1/2'
'-x, -y, -z'
'x, -y, z-1/2'
'-x+1/2, -y+1/2, -z'
'x+1/2, -y+1/2, z-1/2'

loop_
_atom_site_label
_atom_site_type_symbol
_atom_site_fract_x
_atom_site_fract_y
_atom_site_fract_z
_atom_site_U_iso_or_equiv
_atom_site_adp_type
_atom_site_occupancy
_atom_site_site_symmetry_order
_atom_site_calc_flag
_atom_site_refinement_flags_posn
_atom_site_refinement_flags_adp
Cu1 Cu 0.16969(2) 0.56501(10) 0.34338(5) 0.0479(3) Uani 1 1 d . .
O1 O -0.0186(2) 0.3256(14) 0.4128(5) 0.152(4) Uani 1 1 d . .
O2 O 0.11654(16) 0.5135(7) 0.3356(3) 0.0685(15) Uani 1 1 d . .
O3 O 0.16297(15) 0.4359(6) 0.4476(3) 0.0598(13) Uani 1 1 d . .
O4 O 0.1355(2) 0.6747(8) 0.2311(3) 0.089(2) Uani 1 1 d . .
N1 N 0.22952(16) 0.5966(6) 0.3762(3) 0.0408(12) Uani 1 1 d . .
N2 N 0.18233(18) 0.3564(7) 0.3135(3) 0.0520(15) Uani 1 1 d . .
N3 N 0.17973(16) 0.7812(7) 0.3887(3) 0.0464(13) Uani 1 1 d . .
C29 C 0.0594(2) 0.3216(10) 0.4691(5) 0.067(2) Uani 1 1 d . .
H29 H 0.0644 0.2778 0.5115 0.080 Uiso 1 1 calc R U
C1 C 0.2502(2) 0.4848(7) 0.3633(4) 0.0417(15) Uani 1 1 d . .
C2 C 0.2230(2) 0.3437(8) 0.3282(4) 0.0484(17) Uani 1 1 d . .
C3 C 0.1540(3) 0.2378(10) 0.2786(5) 0.072(2) Uani 1 1 d . .
H3 H 0.1258 0.2473 0.2672 0.086 Uiso 1 1 calc R U
C4 C 0.1658(3) 0.1042(9) 0.2595(5) 0.072(2) Uani 1 1 d . .
H4 H 0.1458 0.0235 0.2356 0.086 Uiso 1 1 calc R U
C5 C 0.2070(3) 0.0904(10) 0.2756(5) 0.073(2) Uani 1 1 d . .
H5 H 0.2154 -0.0005 0.2631 0.087 Uiso 1 1 calc R U
C6 C 0.2370(3) 0.2125(9) 0.3110(4) 0.062(2) Uani 1 1 d . .
H6 H 0.2653 0.2048 0.3224 0.074 Uiso 1 1 calc R U
C7 C 0.2917(2) 0.5102(8) 0.3805(4) 0.0449(15) Uani 1 1 d . .
H7 H 0.3062 0.4314 0.3728 0.054 Uiso 1 1 calc R U
C8 C 0.3121(2) 0.6533(7) 0.4094(4) 0.0443(15) Uani 1 1 d . .
C9 C 0.3550(2) 0.6868(8) 0.4230(4) 0.0523(18) Uani 1 1 d . .
C10 C 0.3643(2) 0.8303(9) 0.4050(5) 0.063(2) Uani 1 1 d . .
H10 H 0.3435 0.9098 0.3860 0.076 Uiso 1 1 calc R U
C11 C 0.4046(3) 0.8552(10) 0.4153(6) 0.078(3) Uani 1 1 d . .
H11 H 0.4097 0.9470 0.3983 0.094 Uiso 1 1 calc R U
C12 C 0.4373(3) 0.7444(12) 0.4507(6) 0.083(3) Uani 1 1 d . U
C13 C 0.4835(3) 0.7713(14) 0.4694(6) 0.093(3) Uani 1 1 d . .
H13A H 0.4985 0.8457 0.5089 0.112 Uiso 1 1 calc R U
H13B H 0.4996 0.6733 0.4844 0.112 Uiso 1 1 calc R U
C14 C 0.4278(3) 0.6033(13) 0.4690(7) 0.100(3) Uani 1 1 d . U
H14 H 0.4493 0.5270 0.4920 0.120 Uiso 1 1 calc R U
C15 C 0.3871(3) 0.5741(11) 0.4535(6) 0.088(3) Uani 1 1 d . U
H15 H 0.3808 0.4757 0.4639 0.105 Uiso 1 1 calc R U
C16 C 0.2897(2) 0.7669(7) 0.4232(4) 0.0428(15) Uani 1 1 d . .
H16 H 0.3026 0.8630 0.4437 0.051 Uiso 1 1 calc R U
C17 C 0.24841(19) 0.7340(7) 0.4059(3) 0.0387(14) Uani 1 1 d . .
C18 C 0.21958(18) 0.8405(7) 0.4143(3) 0.0384(14) Uani 1 1 d . .
C19 C 0.1509(2) 0.8698(9) 0.3924(4) 0.0532(18) Uani 1 1 d . .
H19 H 0.1231 0.8304 0.3735 0.064 Uiso 1 1 calc R U
C20 C 0.1608(2) 1.0159(9) 0.4229(4) 0.0579(19) Uani 1 1 d . .
H20 H 0.1402 1.0746 0.4248 0.070 Uiso 1 1 calc R U
C21 C 0.2019(2) 1.0745(8) 0.4509(4) 0.0576(18) Uani 1 1 d . .
H21 H 0.2093 1.1735 0.4721 0.069 Uiso 1 1 calc R U
C22 C 0.2319(2) 0.9863(8) 0.4473(4) 0.0476(16) Uani 1 1 d . .
H22 H 0.2600 1.0237 0.4667 0.057 Uiso 1 1 calc R U
C23 C 0.1262(2) 0.4582(8) 0.3970(4) 0.0516(18) Uani 1 1 d . .
C24 C 0.0884(2) 0.4199(10) 0.4024(4) 0.064(2) Uani 1 1 d . .
C25 C 0.0473(4) 0.4579(17) 0.3464(7) 0.126(4) Uani 1 1 d . U
H25 H 0.0430 0.5070 0.3055 0.151 Uiso 1 1 calc R U
C26 C 0.0938(2) 0.3572(9) 0.4625(4) 0.0580(19) Uani 1 1 d . .
H26 H 0.1219 0.3368 0.5014 0.070 Uiso 1 1 calc R U
N4 N 0.1532(3) 0.7024(8) 0.1977(4) 0.0699(19) Uani 1 1 d . .
O5 O 0.1897(3) 0.6747(15) 0.2242(5) 0.154(4) Uani 1 1 d . U
O6 O 0.1345(3) 0.7586(13) 0.1401(5) 0.155(4) Uani 1 1 d . .
C28 C 0.0194(3) 0.3512(16) 0.4139(6) 0.107(4) Uani 1 1 d . .
C27 C 0.0121(4) 0.4227(19) 0.3512(8) 0.145(5) Uani 1 1 d . U
H27 H -0.0161 0.4463 0.3131 0.174 Uiso 1 1 calc R U

loop_
_atom_site_aniso_label
_atom_site_aniso_U_11
_atom_site_aniso_U_22
_atom_site_aniso_U_33
_atom_site_aniso_U_23
_atom_site_aniso_U_13
_atom_site_aniso_U_12
Cu1 0.0411(5) 0.0544(5) 0.0662(6) -0.0102(4) 0.0409(4) -0.0153(4)
O1 0.085(5) 0.276(12) 0.144(7) 0.025(8) 0.094(5) -0.037(6)
O2 0.050(3) 0.092(4) 0.084(4) -0.008(3) 0.050(3) -0.023(3)
O3 0.035(3) 0.069(3) 0.081(4) -0.007(3) 0.036(3) -0.011(2)
O4 0.077(4) 0.118(6) 0.085(4) 0.020(4) 0.053(4) 0.009(4)
N1 0.039(3) 0.044(3) 0.055(3) -0.011(2) 0.036(3) -0.011(2)
N2 0.058(3) 0.053(3) 0.068(4) -0.009(3) 0.049(3) -0.020(3)
N3 0.039(3) 0.055(3) 0.061(4) -0.001(3) 0.038(3) -0.004(2)
C29 0.052(4) 0.087(6) 0.078(6) 0.010(5) 0.046(4) -0.015(4)
C1 0.050(4) 0.041(3) 0.055(4) -0.002(3) 0.042(3) -0.005(3)
C2 0.061(4) 0.049(4) 0.062(4) -0.014(3) 0.050(4) -0.022(3)
C3 0.072(5) 0.070(5) 0.092(6) -0.025(5) 0.057(5) -0.043(4)
C4 0.094(6) 0.056(5) 0.086(6) -0.024(4) 0.064(6) -0.033(4)
C5 0.107(7) 0.057(5) 0.086(6) -0.015(4) 0.074(6) -0.017(5)
C6 0.077(5) 0.055(4) 0.079(5) -0.009(4) 0.060(5) -0.017(4)
C7 0.045(4) 0.044(3) 0.064(4) 0.002(3) 0.042(4) 0.000(3)
C8 0.042(3) 0.044(4) 0.069(4) 0.003(3) 0.044(3) -0.003(3)
C9 0.045(4) 0.049(4) 0.084(5) 0.001(4) 0.050(4) -0.005(3)
C10 0.056(4) 0.055(4) 0.103(6) 0.002(4) 0.059(5) -0.010(3)
C11 0.071(5) 0.062(5) 0.133(8) 0.002(5) 0.076(6) -0.016(4)
C12 0.075(5) 0.082(5) 0.127(7) 0.006(5) 0.078(5) -0.008(4)
C13 0.072(6) 0.116(8) 0.117(8) 0.008(7) 0.068(6) -0.003(6)
C14 0.072(5) 0.099(6) 0.158(8) 0.015(6) 0.081(5) 0.003(4)
C15 0.060(4) 0.069(5) 0.144(7) 0.014(5) 0.062(5) -0.006(4)
C16 0.042(3) 0.037(3) 0.064(4) -0.009(3) 0.039(3) -0.008(3)
C17 0.038(3) 0.038(3) 0.052(4) 0.000(3) 0.032(3) -0.002(3)
C18 0.034(3) 0.044(4) 0.049(4) -0.001(3) 0.029(3) -0.001(3)
C19 0.040(4) 0.066(5) 0.065(5) 0.001(4) 0.037(4) 0.005(3)
C20 0.055(4) 0.064(5) 0.072(5) 0.004(4) 0.046(4) 0.010(4)
C21 0.062(4) 0.046(4) 0.072(5) -0.009(4) 0.041(4) 0.007(3)
C22 0.042(4) 0.048(4) 0.061(4) -0.002(3) 0.034(3) -0.003(3)
C23 0.043(4) 0.058(4) 0.070(5) -0.016(4) 0.041(4) -0.021(3)
C24 0.043(4) 0.093(6) 0.064(5) -0.003(4) 0.035(4) -0.020(4)
C25 0.103(7) 0.195(9) 0.114(7) 0.033(6) 0.081(6) -0.020(6)
C26 0.038(4) 0.069(5) 0.067(5) -0.006(4) 0.029(4) -0.011(3)
N4 0.093(6) 0.062(4) 0.066(5) -0.009(4) 0.051(5) -0.018(4)
O5 0.102(6) 0.254(11) 0.135(7) 0.055(7) 0.084(6) 0.014(7)
O6 0.193(10) 0.182(9) 0.079(5) 0.038(6) 0.068(6) -0.005(8)
C28 0.068(6) 0.189(12) 0.092(7) 0.011(8) 0.062(6) -0.033(7)
C27 0.096(7) 0.214(10) 0.146(9) 0.029(7) 0.080(6) -0.022(6)

loop_
_atom_type_symbol
_atom_type_description
_atom_type_scat_dispersion_real
_atom_type_scat_dispersion_imag
_atom_type_scat_source
C C 0.0033 0.0016 'International Tables Vol C Tables 4.2.6.8 and 6.1.1.4'
H H 0.0000 0.0000 'International Tables Vol C Tables 4.2.6.8 and 6.1.1.4'
N N 0.0061 0.0033 'International Tables Vol C Tables 4.2.6.8 and 6.1.1.4'
O O 0.0106 0.0060 'International Tables Vol C Tables 4.2.6.8 and 6.1.1.4'
Cu Cu 0.3201 1.2651 'International Tables Vol C Tables 4.2.6.8 and 6.1.1.4'

loop_
_geom_angle_atom_site_label_1
_geom_angle_atom_site_label_2
_geom_angle_atom_site_label_3
_geom_angle
_geom_angle_site_symmetry_1
N1 Cu1 O2 165.1(2) .
N1 Cu1 N3 80.0(2) .
O2 Cu1 N3 98.7(2) .
N1 Cu1 N2 80.0(2) .
O2 Cu1 N2 100.1(2) .
N3 Cu1 N2 159.9(2) .
N1 Cu1 O4 100.8(2) .
O2 Cu1 O4 94.1(2) .
N3 Cu1 O4 90.6(2) .
N2 Cu1 O4 95.2(2) .
C13 O1 C28 120.6(9) 3_445
C23 O2 Cu1 108.2(4) .
N4 O4 Cu1 124.6(6) .
C17 N1 C1 121.5(5) .
C17 N1 Cu1 119.2(4) .
C1 N1 Cu1 119.1(4) .
C3 N2 C2 118.9(6) .
C3 N2 Cu1 126.7(5) .
C2 N2 Cu1 114.3(4) .
C18 N3 C19 118.6(6) .
C18 N3 Cu1 114.1(4) .
C19 N3 Cu1 127.3(5) .
C28 C29 C26 118.6(8) .
C28 C29 H29 120.7 .
C26 C29 H29 120.7 .
N1 C1 C7 120.2(6) .
N1 C1 C2 112.8(5) .
C7 C1 C2 127.0(6) .
N2 C2 C6 122.4(6) .
N2 C2 C1 113.7(6) .
C6 C2 C1 123.9(6) .
N2 C3 C4 121.7(8) .
N2 C3 H3 119.1 .
C4 C3 H3 119.1 .
C5 C4 C3 119.3(7) .
C5 C4 H4 120.4 .
C3 C4 H4 120.4 .
C4 C5 C6 120.4(8) .
C4 C5 H5 119.8 .
C6 C5 H5 119.8 .
C2 C6 C5 117.3(7) .
C2 C6 H6 121.3 .
C5 C6 H6 121.3 .
C1 C7 C8 120.1(6) .
C1 C7 H7 119.9 .
C8 C7 H7 119.9 .
C7 C8 C16 118.0(5) .
C7 C8 C9 120.9(6) .
C16 C8 C9 121.1(6) .
C15 C9 C10 118.4(6) .
C15 C9 C8 120.1(6) .
C10 C9 C8 121.4(6) .
C11 C10 C9 119.8(7) .
C11 C10 H10 120.1 .
C9 C10 H10 120.1 .
C12 C11 C10 120.5(8) .
C12 C11 H11 119.7 .
C10 C11 H11 119.7 .
C11 C12 C14 118.7(8) .
C11 C12 C13 122.9(8) .
C14 C12 C13 118.4(9) .
O1 C13 C12 108.9(9) 3
O1 C13 H13A 109.9 3
C12 C13 H13A 109.9 .
O1 C13 H13B 109.9 3
C12 C13 H13B 109.9 .
H13A C13 H13B 108.3 .
C15 C14 C12 120.5(10) .
C15 C14 H14 119.7 .
C12 C14 H14 119.7 .
C9 C15 C14 121.5(9) .
C9 C15 H15 119.2 .
C14 C15 H15 119.2 .
C17 C16 C8 119.2(6) .
C17 C16 H16 120.4 .
C8 C16 H16 120.4 .
N1 C17 C16 120.8(5) .
N1 C17 C18 112.5(5) .
C16 C17 C18 126.7(6) .
N3 C18 C22 121.5(5) .
N3 C18 C17 114.0(5) .
C22 C18 C17 124.4(5) .
N3 C19 C20 122.5(6) .
N3 C19 H19 118.7 .
C20 C19 H19 118.7 .
C21 C20 C19 118.9(6) .
C21 C20 H20 120.6 .
C19 C20 H20 120.6 .
C20 C21 C22 119.7(7) .
C20 C21 H21 120.2 .
C22 C21 H21 120.2 .
C21 C22 C18 118.7(6) .
C21 C22 H22 120.6 .
C18 C22 H22 120.6 .
O3 C23 O2 123.7(6) .
O3 C23 C24 120.5(7) .
O2 C23 C24 115.8(7) .
C26 C24 C25 118.6(7) .
C26 C24 C23 122.0(7) .
C25 C24 C23 119.3(8) .
C27 C25 C24 119.6(11) .
C27 C25 H25 120.2 .
C24 C25 H25 120.2 .
C24 C26 C29 123.2(7) .
C24 C26 H26 118.4 .
C29 C26 H26 118.4 .
O5 N4 O6 117.5(10) .
O5 N4 O4 119.9(9) .
O6 N4 O4 122.5(10) .
C29 C28 O1 125.5(9) .
C29 C28 C27 120.5(8) .
O1 C28 C27 113.9(10) .
C25 C27 C28 119.4(12) .
C25 C27 H27 120.3 .
C28 C27 H27 120.3 .

loop_
_geom_bond_atom_site_label_1
_geom_bond_atom_site_label_2
_geom_bond_distance
_geom_bond_site_symmetry_2
Cu1 N1 1.922(5) .
Cu1 O2 1.918(4) .
Cu1 N3 2.031(6) .
Cu1 N2 2.037(6) .
Cu1 O4 2.282(6) .
O1 C13 1.298(12) 3_445
O1 C28 1.402(9) .
O2 C23 1.292(9) .
O3 C23 1.208(9) .
O4 N4 1.250(9) .
N1 C17 1.335(8) .
N1 C1 1.344(8) .
N2 C3 1.348(9) .
N2 C2 1.350(8) .
N3 C18 1.347(7) .
N3 C19 1.341(8) .
C29 C28 1.324(13) .
C29 C26 1.386(9) .
C29 H29 0.9300 .
C1 C7 1.375(8) .
C1 C2 1.481(9) .
C2 C6 1.370(10) .
C3 C4 1.365(12) .
C3 H3 0.9300 .
C4 C5 1.360(12) .
C4 H4 0.9300 .
C5 C6 1.401(11) .
C5 H5 0.9300 .
C6 H6 0.9300 .
C7 C8 1.389(9) .
C7 H7 0.9300 .
C8 C16 1.409(8) .
C8 C9 1.465(8) .
C9 C15 1.377(11) .
C9 C10 1.385(9) .
C10 C11 1.388(9) .
C10 H10 0.9300 .
C11 C12 1.384(13) .
C11 H11 0.9300 .
C12 C14 1.373(13) .
C12 C13 1.531(11) .
C13 O1 1.298(12) 3
C13 H13A 0.9700 .
C13 H13B 0.9700 .
C14 C15 1.366(11) .
C14 H14 0.9300 .
C15 H15 0.9300 .
C16 C17 1.376(8) .
C16 H16 0.9300 .
C17 C18 1.483(8) .
C18 C22 1.385(9) .
C19 C20 1.366(11) .
C19 H19 0.9300 .
C20 C21 1.375(10) .
C20 H20 0.9300 .
C21 C22 1.374(9) .
C21 H21 0.9300 .
C22 H22 0.9300 .
C23 C24 1.495(8) .
C24 C26 1.345(11) .
C24 C25 1.368(14) .
C25 C27 1.391(14) .
C25 H25 0.9300 .
C26 H26 0.9300 .
N4 O5 1.157(10) .
N4 O6 1.169(10) .
C28 C27 1.403(16) .
C27 H27 0.9300 .

loop_
_geom_hbond_atom_site_label_D
_geom_hbond_atom_site_label_H
_geom_hbond_atom_site_label_A
_geom_hbond_distance_DH
_geom_hbond_distance_HA
_geom_hbond_distance_DA
_geom_hbond_angle_DHA
_geom_hbond_site_symmetry_A
C29 H29 O6 0.93 2.61 3.310(13) 132.8 6_566
C6 H6 O5 0.93 2.40 3.211(11) 145.7 4_545
C16 H16 O3 0.93 2.64 3.487(8) 151.1 7_566
C22 H22 O3 0.93 2.42 3.307(8) 159.6 7_566

loop_
_geom_torsion_atom_site_label_1
_geom_torsion_atom_site_label_2
_geom_torsion_atom_site_label_3
_geom_torsion_atom_site_label_4
_geom_torsion
_geom_torsion_site_symmetry_1
_geom_torsion_site_symmetry_4
C17 N1 C1 C7 -0.2(10) . .
Cu1 N1 C1 C7 174.3(5) . .
C17 N1 C1 C2 -178.3(6) . .
Cu1 N1 C1 C2 -3.8(7) . .
C3 N2 C2 C6 -2.2(11) . .
Cu1 N2 C2 C6 -179.1(6) . .
C3 N2 C2 C1 177.0(6) . .
Cu1 N2 C2 C1 0.1(7) . .
N1 C1 C2 N2 2.3(8) . .
C7 C1 C2 N2 -175.7(7) . .
N1 C1 C2 C6 -178.5(7) . .
C7 C1 C2 C6 3.5(11) . .
C2 N2 C3 C4 1.7(12) . .
Cu1 N2 C3 C4 178.2(6) . .
N2 C3 C4 C5 -0.4(14) . .
C3 C4 C5 C6 -0.4(13) . .
N2 C2 C6 C5 1.3(11) . .
C1 C2 C6 C5 -177.8(7) . .
C4 C5 C6 C2 0.0(12) . .
N1 C1 C7 C8 -1.8(10) . .
C2 C1 C7 C8 176.0(6) . .
C1 C7 C8 C16 2.7(10) . .
C1 C7 C8 C9 -175.4(6) . .
C7 C8 C9 C15 -43.0(11) . .
C16 C8 C9 C15 139.0(9) . .
C7 C8 C9 C10 136.3(8) . .
C16 C8 C9 C10 -41.7(11) . .
C15 C9 C10 C11 2.5(13) . .
C8 C9 C10 C11 -176.8(8) . .
C9 C10 C11 C12 -7.1(14) . .
C10 C11 C12 C14 6.3(16) . .
C10 C11 C12 C13 -174.6(9) . .
C11 C12 C13 O1 -47.5(15) . 3
C14 C12 C13 O1 131.6(12) . 3
C11 C12 C14 C15 -1.0(18) . .
C13 C12 C14 C15 179.8(11) . .
C10 C9 C15 C14 2.8(16) . .
C8 C9 C15 C14 -177.9(10) . .
C12 C14 C15 C9 -3.6(18) . .
C7 C8 C16 C17 -1.7(10) . .
C9 C8 C16 C17 176.4(6) . .
C1 N1 C17 C16 1.2(10) . .
Cu1 N1 C17 C16 -173.2(5) . .
C1 N1 C17 C18 179.2(6) . .
Cu1 N1 C17 C18 4.8(7) . .
C8 C16 C17 N1 -0.2(10) . .
C8 C16 C17 C18 -177.9(6) . .
C19 N3 C18 C22 3.3(10) . .
Cu1 N3 C18 C22 -179.5(5) . .
C19 N3 C18 C17 -178.7(6) . .
Cu1 N3 C18 C17 -1.5(7) . .
N1 C17 C18 N3 -1.9(8) . .
C16 C17 C18 N3 175.9(6) . .
N1 C17 C18 C22 176.1(6) . .
C16 C17 C18 C22 -6.1(11) . .
C18 N3 C19 C20 -1.8(11) . .
Cu1 N3 C19 C20 -178.6(5) . .
N3 C19 C20 C21 0.1(12) . .
C19 C20 C21 C22 0.3(12) . .
C20 C21 C22 C18 1.1(11) . .
N3 C18 C22 C21 -2.9(10) . .
C17 C18 C22 C21 179.3(7) . .
Cu1 O2 C23 O3 -4.1(9) . .
Cu1 O2 C23 C24 176.6(5) . .
O3 C23 C24 C26 -1.3(12) . .
O2 C23 C24 C26 178.0(8) . .
O3 C23 C24 C25 174.8(10) . .
O2 C23 C24 C25 -5.9(13) . .
C26 C24 C25 C27 -4(2) . .
C23 C24 C25 C27 -180.0(12) . .
C25 C24 C26 C29 3.4(15) . .
C23 C24 C26 C29 179.6(8) . .
C28 C29 C26 C24 -0.3(15) . .
Cu1 O4 N4 O5 -1.4(13) . .
Cu1 O4 N4 O6 179.9(8) . .
C26 C29 C28 O1 -178.3(11) . .
C26 C29 C28 C27 -2.4(19) . .
C13 O1 C28 C29 1(2) 3_445 .
C13 O1 C28 C27 -174.8(13) 3_445 .
C24 C25 C27 C28 1(2) . .
C29 C28 C27 C25 2(2) . .
O1 C28 C27 C25 178.4(13) . .

loop_
_platon_squeeze_void_nr
_platon_squeeze_void_average_x
_platon_squeeze_void_average_y
_platon_squeeze_void_average_z
_platon_squeeze_void_volume
_platon_squeeze_void_count_electrons
_platon_squeeze_void_content
1 0.000 -0.066 0.250 249 77 '2 dmf'
2 0.000 0.065 0.750 249 77 '2 dmf'
3 0.500 0.434 0.250 249 77 '2 dmf'
4 0.500 0.565 0.750 249 77 '2 dmf'
